data_7208597
loop_
_publ_author_name
'Rout, Saroj Kumar'
'Guin, Srimanta'
'Nath, Jayashree'
'Patel, Bhisma K.'

_publ_section_title
;
 An &#x201C;on-water&#x201D; exploration of CuO nanoparticle catalysed
 synthesis of 2-aminobenzothiazoles
;
_journal_issue 9
_journal_name_full 'Green Chemistry'
_journal_page_first 2491
_journal_paper_doi 10.1039/c2gc35575b
_journal_volume 14
_journal_year 2012
_chemical_formula_sum 'C15 H13 N2 S'
_chemical_formula_weight 253.34
_chemical_name_systematic
;
?
;
_space_group_IT_number 80
_symmetry_cell_setting tetragonal
_symmetry_space_group_name_Hall 'I 4bw'
_symmetry_space_group_name_H-M 'I 41'
_atom_sites_solution_hydrogens geom
_atom_sites_solution_primary direct
_atom_sites_solution_secondary difmap
_audit_creation_method SHELXL-97
_cell_angle_alpha 90.00
_cell_angle_beta 90.00
_cell_angle_gamma 90.00
_cell_formula_units_Z 8
_cell_length_a 14.9330(16)
_cell_length_b 14.9330(16)
_cell_length_c 12.2771(16)
_cell_measurement_reflns_used 2645
_cell_measurement_temperature 296(2)
_cell_measurement_theta_max 21.01
_cell_measurement_theta_min 2.01
_cell_volume 2737.7(5)
_computing_structure_refinement 'SHELXL-97 (Sheldrick, 1997)'
_computing_structure_solution 'SHELXS-97 (Sheldrick, 1990)'
_diffrn_ambient_temperature 296(2)
_diffrn_measured_fraction_theta_full 1.000
_diffrn_measured_fraction_theta_max 1.000
_diffrn_radiation_monochromator graphite
_diffrn_radiation_source 'fine-focus sealed tube'
_diffrn_radiation_type MoK\a
_diffrn_radiation_wavelength 0.71073
_diffrn_reflns_av_R_equivalents 0.0354
_diffrn_reflns_av_sigmaI/netI 0.0242
_diffrn_reflns_limit_h_max 18
_diffrn_reflns_limit_h_min -18
_diffrn_reflns_limit_k_max 18
_diffrn_reflns_limit_k_min -18
_diffrn_reflns_limit_l_max 14
_diffrn_reflns_limit_l_min -15
_diffrn_reflns_number 11792
_diffrn_reflns_theta_full 26.15
_diffrn_reflns_theta_max 26.15
_diffrn_reflns_theta_min 1.93
_exptl_absorpt_coefficient_mu 0.220
_exptl_absorpt_correction_T_max 0.946
_exptl_absorpt_correction_T_min 0.914
_exptl_absorpt_correction_type multi-scan
_exptl_absorpt_process_details multi-sca
_exptl_crystal_colour colorless
_exptl_crystal_density_diffrn 1.229
_exptl_crystal_density_method 'not measured'
_exptl_crystal_description Rod
_exptl_crystal_F_000 1064.0
_exptl_crystal_size_max 0.45
_exptl_crystal_size_mid 0.34
_exptl_crystal_size_min 0.25
_refine_diff_density_max 0.353
_refine_diff_density_min -0.429
_refine_diff_density_rms 0.117
_refine_ls_abs_structure_details 'Flack H D (1983), Acta Cryst. A39, 876-881'
_refine_ls_abs_structure_Flack 0.96(10)
_refine_ls_extinction_method none
_refine_ls_goodness_of_fit_ref 1.019
_refine_ls_hydrogen_treatment constr
_refine_ls_matrix_type full
_refine_ls_number_parameters 165
_refine_ls_number_reflns 2655
_refine_ls_number_restraints 1
_refine_ls_restrained_S_all 1.019
_refine_ls_R_factor_all 0.0641
_refine_ls_R_factor_gt 0.0553
_refine_ls_shift/su_max 0.001
_refine_ls_shift/su_mean 0.000
_refine_ls_structure_factor_coef Fsqd
_refine_ls_weighting_details 'calc w=1/[\s^2^(Fo^2^)+(0.0950P)^2^+0.0000P] where P=(Fo^2^+2Fc^2^)/3'
_refine_ls_weighting_scheme calc
_refine_ls_wR_factor_gt 0.1214
_refine_ls_wR_factor_ref 0.1302
_reflns_number_gt 2243
_reflns_number_total 2726
_reflns_threshold_expression >2sigma(I)
_cod_data_source_file c2gc35575b.txt
_cod_data_source_block 10q
_cod_depositor_comments
;
The following automatic conversions were performed:

'_symmetry_cell_setting' value 'Tetragonal' changed to 'tetragonal'
according to /home/saulius/struct/CIF-dictionaries/cif_core.dic
dictionary named 'cif_core.dic' version 2.4.1 from 2010-06-29.

Automatic conversion script
Id: cif_fix_values 1891 2012-01-12 08:04:46Z andrius 
;
_cod_original_sg_symbol_H-M ' I 41'
_cod_database_code 7208597

loop_
_symmetry_equiv_pos_as_xyz
'x, y, z'
'-y, x+1/2, z+1/4'
'-x+1/2, -y+1/2, z+1/2'
'y+1/2, -x, z+3/4'
'x+1/2, y+1/2, z+1/2'
'-y+1/2, x+1, z+3/4'
'-x+1, -y+1, z+1'
'y+1, -x+1/2, z+5/4'

loop_
_atom_site_label
_atom_site_type_symbol
_atom_site_fract_x
_atom_site_fract_y
_atom_site_fract_z
_atom_site_U_iso_or_equiv
_atom_site_adp_type
_atom_site_occupancy
_atom_site_symmetry_multiplicity
_atom_site_calc_flag
_atom_site_refinement_flags
S1 S 0.61732(4) 0.22042(4) 0.24809(6) 0.0739(2) Uani 1 1 d .
N1 N 0.49195(16) 0.12105(13) 0.33385(19) 0.0695(5) Uani 1 1 d .
N2 N 0.61471(17) 0.03931(15) 0.27237(19) 0.0770(6) Uani 1 1 d .
C5 C 0.3854(2) 0.23729(19) 0.3915(2) 0.0747(7) Uani 1 1 d .
H5 H 0.3451 0.1959 0.4197 0.090 Uiso 1 1 calc R
C4 C 0.3674(2) 0.3303(2) 0.3964(3) 0.0815(8) Uani 1 1 d .
H4 H 0.3148 0.3500 0.4292 0.098 Uiso 1 1 calc R
C3 C 0.4255(2) 0.39147(19) 0.3541(3) 0.0853(9) Uani 1 1 d .
H3 H 0.4123 0.4522 0.3591 0.102 Uiso 1 1 calc R
C2 C 0.5031(2) 0.36458(19) 0.3045(3) 0.0813(8) Uani 1 1 d .
H2 H 0.5417 0.4063 0.2735 0.098 Uiso 1 1 calc R
C1 C 0.52298(19) 0.27376(17) 0.3013(2) 0.0654(6) Uani 1 1 d .
C6 C 0.46464(17) 0.20977(15) 0.3435(2) 0.0634(6) Uani 1 1 d .
C7 C 0.57004(18) 0.11727(16) 0.2879(2) 0.0649(6) Uani 1 1 d .
C8 C 0.70109(18) 0.0330(2) 0.2180(3) 0.0765(7) Uani 1 1 d .
H8 H 0.7384 0.0829 0.2431 0.092 Uiso 1 1 calc R
C9 C 0.7457(3) -0.0532(3) 0.2525(4) 0.1178(14) Uani 1 1 d .
H9A H 0.7507 -0.0547 0.3304 0.177 Uiso 1 1 calc R
H9B H 0.8044 -0.0566 0.2207 0.177 Uiso 1 1 calc R
H9C H 0.7105 -0.1031 0.2282 0.177 Uiso 1 1 calc R
C10 C 0.69415(16) 0.03858(16) 0.0957(2) 0.0662(6) Uani 1 1 d .
C11 C 0.7566(3) 0.0860(3) 0.0372(4) 0.1159(13) Uani 1 1 d .
H11 H 0.8005 0.1193 0.0725 0.139 Uiso 1 1 calc R
C12 C 0.7527(4) 0.0831(4) -0.0788(6) 0.151(2) Uani 1 1 d .
H12 H 0.7944 0.1150 -0.1196 0.181 Uiso 1 1 calc R
C15 C 0.6305(4) -0.0076(3) 0.0390(3) 0.1174(15) Uani 1 1 d .
H15 H 0.5871 -0.0396 0.0769 0.141 Uiso 1 1 calc R
C14 C 0.6293(5) -0.0078(3) -0.0732(4) 0.151(2) Uani 1 1 d .
H14 H 0.5847 -0.0389 -0.1102 0.182 Uiso 1 1 calc R
C13 C 0.6911(5) 0.0360(3) -0.1284(4) 0.149(2) Uani 1 1 d .
H13 H 0.6909 0.0334 -0.2040 0.178 Uiso 1 1 calc R

loop_
_atom_site_aniso_label
_atom_site_aniso_U_11
_atom_site_aniso_U_22
_atom_site_aniso_U_33
_atom_site_aniso_U_23
_atom_site_aniso_U_13
_atom_site_aniso_U_12
S1 0.0794(4) 0.0731(4) 0.0692(4) -0.0010(3) 0.0036(3) -0.0067(3)
N1 0.0842(13) 0.0617(11) 0.0627(12) 0.0097(10) 0.0144(11) 0.0104(9)
N2 0.0881(14) 0.0758(12) 0.0672(15) 0.0032(11) 0.0176(12) 0.0185(10)
C5 0.0930(18) 0.0685(14) 0.0627(15) 0.0074(12) 0.0069(13) 0.0174(13)
C4 0.097(2) 0.0755(17) 0.0716(17) -0.0020(14) -0.0057(15) 0.0285(15)
C3 0.115(2) 0.0617(14) 0.0789(19) 0.0056(14) -0.0091(17) 0.0178(15)
C2 0.111(2) 0.0625(14) 0.0704(17) 0.0027(12) -0.0131(16) -0.0050(14)
C1 0.0835(16) 0.0643(13) 0.0485(11) 0.0023(11) -0.0079(11) -0.0002(11)
C6 0.0837(15) 0.0597(12) 0.0470(11) 0.0084(11) -0.0014(11) 0.0094(10)
C7 0.0840(15) 0.0615(12) 0.0493(11) 0.0017(10) 0.0034(11) 0.0088(11)
C8 0.0661(14) 0.0889(17) 0.0746(17) -0.0150(14) -0.0038(12) 0.0076(12)
C9 0.112(2) 0.150(3) 0.092(2) -0.001(3) -0.007(2) 0.064(2)
C10 0.0654(13) 0.0638(13) 0.0696(15) -0.0088(12) 0.0142(12) -0.0017(10)
C11 0.0798(19) 0.141(3) 0.127(3) 0.024(3) 0.029(2) -0.015(2)
C12 0.151(5) 0.146(5) 0.156(6) 0.049(4) 0.094(4) 0.022(4)
C15 0.172(4) 0.106(2) 0.0744(19) -0.0003(18) -0.010(2) -0.061(3)
C14 0.267(7) 0.107(3) 0.080(3) -0.008(2) -0.025(4) -0.044(4)
C13 0.264(8) 0.097(3) 0.084(3) 0.005(2) 0.046(4) 0.063(4)

loop_
_atom_type_symbol
_atom_type_description
_atom_type_scat_dispersion_real
_atom_type_scat_dispersion_imag
_atom_type_scat_source
C C 0.0033 0.0016 'International Tables Vol C Tables 4.2.6.8 and 6.1.1.4'
H H 0.0000 0.0000 'International Tables Vol C Tables 4.2.6.8 and 6.1.1.4'
N N 0.0061 0.0033 'International Tables Vol C Tables 4.2.6.8 and 6.1.1.4'
S S 0.1246 0.1234 'International Tables Vol C Tables 4.2.6.8 and 6.1.1.4'

loop_
_geom_angle_atom_site_label_1
_geom_angle_atom_site_label_2
_geom_angle_atom_site_label_3
_geom_angle
C1 S1 C7 88.38(12)
C7 N1 C6 110.0(2)
C7 N2 C8 123.8(2)
C6 C5 C4 118.1(3)
C6 C5 H5 120.9
C4 C5 H5 120.9
C3 C4 C5 121.4(3)
C3 C4 H4 119.3
C5 C4 H4 119.3
C4 C3 C2 120.8(3)
C4 C3 H3 119.6
C2 C3 H3 119.6
C3 C2 C1 118.7(3)
C3 C2 H2 120.7
C1 C2 H2 120.7
C2 C1 C6 121.7(3)
C2 C1 S1 129.0(2)
C6 C1 S1 109.33(18)
C5 C6 N1 124.7(2)
C5 C6 C1 119.3(2)
N1 C6 C1 116.0(2)
N1 C7 N2 122.8(2)
N1 C7 S1 116.27(18)
N2 C7 S1 120.9(2)
N2 C8 C10 113.1(2)
N2 C8 C9 108.5(3)
C10 C8 C9 110.9(3)
N2 C8 H8 108.1
C10 C8 H8 108.1
C9 C8 H8 108.1
C8 C9 H9A 109.5
C8 C9 H9B 109.5
H9A C9 H9B 109.5
C8 C9 H9C 109.5
H9A C9 H9C 109.5
H9B C9 H9C 109.5
C15 C10 C11 117.8(4)
C15 C10 C8 121.8(3)
C11 C10 C8 120.2(3)
C10 C11 C12 118.6(5)
C10 C11 H11 120.7
C12 C11 H11 120.7
C13 C12 C11 120.6(5)
C13 C12 H12 119.7
C11 C12 H12 119.7
C10 C15 C14 121.3(4)
C10 C15 H15 119.3
C14 C15 H15 119.3
C13 C14 C15 120.2(5)
C13 C14 H14 119.9
C15 C14 H14 119.9
C12 C13 C14 121.4(5)
C12 C13 H13 119.3
C14 C13 H13 119.3

loop_
_geom_bond_atom_site_label_1
_geom_bond_atom_site_label_2
_geom_bond_distance
S1 C1 1.745(3)
S1 C7 1.764(3)
N1 C7 1.296(3)
N1 C6 1.391(3)
N2 C7 1.355(3)
N2 C8 1.455(4)
C5 C6 1.385(4)
C5 C4 1.415(4)
C5 H5 0.9300
C4 C3 1.363(5)
C4 H4 0.9300
C3 C2 1.370(5)
C3 H3 0.9300
C2 C1 1.389(4)
C2 H2 0.9300
C1 C6 1.393(4)
C8 C10 1.508(4)
C8 C9 1.510(5)
C8 H8 0.9800
C9 H9A 0.9600
C9 H9B 0.9600
C9 H9C 0.9600
C10 C15 1.365(5)
C10 C11 1.374(5)
C11 C12 1.426(9)
C11 H11 0.9300
C12 C13 1.309(9)
C12 H12 0.9300
C15 C14 1.378(7)
C15 H15 0.9300
C14 C13 1.318(8)
C14 H14 0.9300
C13 H13 0.9300

loop_
_geom_torsion_atom_site_label_1
_geom_torsion_atom_site_label_2
_geom_torsion_atom_site_label_3
_geom_torsion_atom_site_label_4
_geom_torsion
C6 C5 C4 C3 0.8(4)
C5 C4 C3 C2 0.6(5)
C4 C3 C2 C1 -2.1(5)
C3 C2 C1 C6 2.4(4)
C3 C2 C1 S1 -177.8(2)
C7 S1 C1 C2 179.9(3)
C7 S1 C1 C6 -0.2(2)
C4 C5 C6 N1 179.2(3)
C4 C5 C6 C1 -0.6(4)
C7 N1 C6 C5 -178.3(3)
C7 N1 C6 C1 1.5(3)
C2 C1 C6 C5 -1.0(4)
S1 C1 C6 C5 179.2(2)
C2 C1 C6 N1 179.2(3)
S1 C1 C6 N1 -0.7(3)
C6 N1 C7 N2 177.1(3)
C6 N1 C7 S1 -1.7(3)
C8 N2 C7 N1 178.0(3)
C8 N2 C7 S1 -3.2(4)
C1 S1 C7 N1 1.2(2)
C1 S1 C7 N2 -177.7(2)
C7 N2 C8 C10 -78.0(3)
C7 N2 C8 C9 158.5(3)
N2 C8 C10 C15 -44.5(4)
C9 C8 C10 C15 77.7(4)
N2 C8 C10 C11 140.2(3)
C9 C8 C10 C11 -97.6(4)
C15 C10 C11 C12 -1.2(6)
C8 C10 C11 C12 174.3(4)
C10 C11 C12 C13 -0.2(8)
C11 C10 C15 C14 0.8(7)
C8 C10 C15 C14 -174.7(5)
C10 C15 C14 C13 1.1(10)
C11 C12 C13 C14 2.1(9)
C15 C14 C13 C12 -2.5(10)
